data_9004479
loop_
_publ_author_name
'Maisonneuve, V.'
'LeBlanc, M.'

_publ_section_title
;
 The crystal structure of Na2MgGd2(Si4O12)F2 and its relationship with
 leucophanite
;
_journal_name_full 'The Canadian Mineralogist'
_journal_page_first 1039
_journal_page_last 1043
_journal_volume 36
_journal_year 1998
_chemical_formula_structural Na2MgGd2(Si4O12)F2
_chemical_formula_sum 'F2 Gd2 Mg Na2 O12 Si4'
_space_group_IT_number 14
_symmetry_space_group_name_Hall '-P 2ybc'
_symmetry_space_group_name_H-M 'P 1 21/c 1'
_cell_angle_alpha 90
_cell_angle_beta 90.22
_cell_angle_gamma 90
_cell_formula_units_Z 2
_cell_length_a 5.178
_cell_length_b 7.510
_cell_length_c 14.381
_cell_volume 559.227
_database_code_amcsd 0005553
_exptl_crystal_density_diffrn 4.318
_cod_original_formula_sum 'Gd2 Si4 Mg Na2 F2 O12'
_cod_database_code 9004479
_amcsd_formula_title Na2MgGd2(Si4O12)F2

loop_
_space_group_symop_operation_xyz
x,y,z
x,1/2-y,1/2+z
-x,1/2+y,1/2-z
-x,-y,-z

loop_
_atom_site_label
_atom_site_fract_x
_atom_site_fract_y
_atom_site_fract_z
_atom_site_U_iso_or_equiv
Gd 0.51375 0.22882 0.95706 0.00541
Si1 0.02310 0.24070 0.81400 0.00545
Si2 0.03700 0.37180 0.61490 0.00532
Mg 0.00000 0.00000 0.50000 0.00621
Na 0.50400 0.45700 0.21060 0.02394
F 0.33660 0.46070 0.06100 0.00887
O1 0.14430 0.27260 0.70980 0.00887
O2 0.71520 0.24230 0.81370 0.00887
O3 0.13900 0.04180 0.84710 0.00785
O4 0.16360 0.37330 0.88530 0.00760
O5 0.86020 0.23980 0.55350 0.00849
O6 0.28680 0.44330 0.55950 0.00861

loop_
_cod_changelog_entry_id
_cod_changelog_entry_author
_cod_changelog_entry_date
_cod_changelog_entry_text
1 'Vaitkus, Antanas' 2024-01-03T19:00:00+02:00
;
 Corrected atom-site coordinates after consulting the updated version of AMCSD
 entry 0005553. Added the _cell_formula_units_Z data item.
;

loop_
_cod_related_entry_id
_cod_related_entry_database
_cod_related_entry_code
1 AMCSD 0005553
